data_4504389
loop_
_publ_author_name
'Wichmann, Kathrin A.'
'Boyd, Peter D. W.'
'S\"ohnel, Tilo'
'Allen, Grant R.'
'Phillips, Anthony R. J.'
'Cooper, Garth J. S.'

_publ_section_title
;
 Characterization of Dicarboxylic Salts of Protonated Triethylenetetramine
 Useful for the Treatment of Copper-Related Pathologies&#x2020;
;
_journal_issue 9
_journal_name_full 'Crystal Growth &amp; Design'
_journal_page_first 1844
_journal_paper_doi 10.1021/cg0704549
_journal_volume 7
_journal_year 2007
_chemical_formula_moiety '1 (C6 H22 N4) , 2(C4 H4 O4)'
_chemical_formula_sum 'C14 H30 N4 O8'
_chemical_formula_weight 382.42
_chemical_name_common (H4TETA)(suc)
_space_group_crystal_system monoclinic
_space_group_IT_number 15
_space_group_name_Hall '-C 2yc'
_space_group_name_H-M_alt 'C 1 2/c 1'
_atom_sites_solution_hydrogens geom
_atom_sites_solution_primary direct
_atom_sites_solution_secondary difmap
_audit_creation_method SHELXL-97
_cell_angle_alpha 90.00
_cell_angle_beta 92.4700(10)
_cell_angle_gamma 90.00
_cell_formula_units_Z 4
_cell_length_a 14.0595(2)
_cell_length_b 9.16920(10)
_cell_length_c 13.6466(2)
_cell_measurement_temperature 84(2)
_cell_volume 1757.61(4)
_computing_cell_refinement 'SMART (Siemens, 1995)'
_computing_data_collection 'SMART (Siemens, 1995)'
_computing_data_reduction 'SAINT (Siemens, 1995)'
_computing_molecular_graphics 'DIAMOND (Berndt) '
_computing_publication_material 'WinGX (Farrugia, 1999)'
_computing_structure_refinement 'SHELXL97 (Sheldrick, 1997)'
_computing_structure_solution 'SHELXS97 (Sheldrick, 1997)'
_diffrn_ambient_temperature 84(2)
_diffrn_measured_fraction_theta_full 0.995
_diffrn_measured_fraction_theta_max 0.995
_diffrn_measurement_device_type 'Siemens SMART CCD'
_diffrn_measurement_method 'Area detector \w scans'
_diffrn_radiation_monochromator graphite
_diffrn_radiation_source 'fine-focus sealed tube'
_diffrn_radiation_type MoK\a
_diffrn_radiation_wavelength 0.71073
_diffrn_reflns_av_R_equivalents 0.0408
_diffrn_reflns_av_sigmaI/netI 0.0277
_diffrn_reflns_limit_h_max 16
_diffrn_reflns_limit_h_min -17
_diffrn_reflns_limit_k_max 11
_diffrn_reflns_limit_k_min -6
_diffrn_reflns_limit_l_max 16
_diffrn_reflns_limit_l_min -14
_diffrn_reflns_number 4899
_diffrn_reflns_theta_full 25.66
_diffrn_reflns_theta_max 25.66
_diffrn_reflns_theta_min 2.65
_diffrn_standards_decay_% <2%
_diffrn_standards_number 0
_exptl_absorpt_coefficient_mu 0.118
_exptl_absorpt_correction_type none
_exptl_crystal_colour colorless
_exptl_crystal_density_diffrn 1.445
_exptl_crystal_density_method 'not measured'
_exptl_crystal_description plate
_exptl_crystal_F_000 824
_exptl_crystal_size_max 0.4
_exptl_crystal_size_mid 0.18
_exptl_crystal_size_min 0.15
_refine_diff_density_max 0.246
_refine_diff_density_min -0.220
_refine_diff_density_rms 0.048
_refine_ls_extinction_method none
_refine_ls_goodness_of_fit_ref 1.137
_refine_ls_hydrogen_treatment riding
_refine_ls_matrix_type full
_refine_ls_number_parameters 118
_refine_ls_number_reflns 1653
_refine_ls_number_restraints 0
_refine_ls_restrained_S_all 1.137
_refine_ls_R_factor_all 0.0389
_refine_ls_R_factor_gt 0.0339
_refine_ls_shift/su_max 0.000
_refine_ls_shift/su_mean 0.000
_refine_ls_structure_factor_coef Fsqd
_refine_ls_weighting_details 'calc w=1/[\s^2^(Fo^2^)+(0.0381P)^2^+1.8019P] where P=(Fo^2^+2Fc^2^)/3'
_refine_ls_weighting_scheme calc
_refine_ls_wR_factor_gt 0.0874
_refine_ls_wR_factor_ref 0.0909
_reflns_number_gt 1516
_reflns_number_total 1653
_reflns_threshold_expression >2sigma(I)
_cod_data_source_file cg0704549si20070516_092333.cif
_cod_data_source_block kw30noabs
_cod_depositor_comments
;
 Updating space group information.

 Antanas Vaitkus,
 2018-06-10
;
_cod_original_sg_symbol_H-M C2/c
_cod_database_code 4504389

loop_
_space_group_symop_id
_space_group_symop_operation_xyz
1 'x, y, z'
2 '-x, y, -z+1/2'
3 'x+1/2, y+1/2, z'
4 '-x+1/2, y+1/2, -z+1/2'
5 '-x, -y, -z'
6 'x, -y, z-1/2'
7 '-x+1/2, -y+1/2, -z'
8 'x+1/2, -y+1/2, z-1/2'

loop_
_atom_site_label
_atom_site_type_symbol
_atom_site_fract_x
_atom_site_fract_y
_atom_site_fract_z
_atom_site_U_iso_or_equiv
_atom_site_adp_type
_atom_site_occupancy
_atom_site_symmetry_multiplicity
_atom_site_calc_flag
_atom_site_refinement_flags
N2 N 0.26797(8) 0.28181(13) 0.13629(7) 0.0108(3) Uani 1 1 d .
H3 H 0.2132 0.3317 0.1406 0.013 Uiso 1 1 calc R
H4 H 0.3161 0.3465 0.1374 0.013 Uiso 1 1 calc R
C4 C 0.02087(9) 0.46740(15) 0.12807(9) 0.0115(3) Uani 1 1 d .
C1 C 0.29553(9) 0.26210(15) 0.31938(9) 0.0126(3) Uani 1 1 d .
H1 H 0.2542 0.3468 0.3189 0.015 Uiso 1 1 calc R
H2 H 0.2772 0.1990 0.3724 0.015 Uiso 1 1 calc R
O1 O -0.01811(7) 0.59170(11) 0.12408(7) 0.0155(2) Uani 1 1 d .
O3 O -0.12605(7) 0.06543(12) 0.01696(7) 0.0188(3) Uani 1 1 d .
C7 C -0.07602(9) 0.06861(15) 0.09547(9) 0.0115(3) Uani 1 1 d .
O2 O 0.10924(7) 0.44732(11) 0.14247(7) 0.0153(2) Uani 1 1 d .
O4 O -0.08766(7) -0.01954(11) 0.16554(7) 0.0180(3) Uani 1 1 d .
N1 N 0.39561(8) 0.31057(13) 0.33903(8) 0.0118(3) Uani 1 1 d .
H5 H 0.4002 0.3571 0.3963 0.018 Uiso 1 1 calc R
H6 H 0.4126 0.3704 0.2915 0.018 Uiso 1 1 calc R
H7 H 0.4339 0.2332 0.3411 0.018 Uiso 1 1 calc R
C3 C 0.26629(10) 0.19922(15) 0.04179(9) 0.0124(3) Uani 1 1 d .
H8 H 0.2230 0.1171 0.0451 0.015 Uiso 1 1 calc R
H9 H 0.3294 0.1619 0.0301 0.015 Uiso 1 1 calc R
C2 C 0.28026(10) 0.18090(15) 0.22253(9) 0.0124(3) Uani 1 1 d .
H10 H 0.3344 0.1178 0.2129 0.015 Uiso 1 1 calc R
H11 H 0.2242 0.1198 0.2258 0.015 Uiso 1 1 calc R
C6 C -0.00002(10) 0.18706(16) 0.10789(10) 0.0135(3) Uani 1 1 d .
H12 H 0.0401 0.1864 0.0518 0.016 Uiso 1 1 calc R
H13 H 0.0398 0.1674 0.1662 0.016 Uiso 1 1 calc R
C5 C -0.04668(9) 0.33732(16) 0.11699(10) 0.0133(3) Uani 1 1 d .
H14 H -0.0881 0.3531 0.0593 0.016 Uiso 1 1 calc R
H15 H -0.0865 0.3355 0.1733 0.016 Uiso 1 1 calc R

loop_
_atom_site_aniso_label
_atom_site_aniso_U_11
_atom_site_aniso_U_22
_atom_site_aniso_U_33
_atom_site_aniso_U_23
_atom_site_aniso_U_13
_atom_site_aniso_U_12
N2 0.0103(5) 0.0109(6) 0.0110(6) 0.0000(4) -0.0011(4) -0.0002(4)
C4 0.0129(6) 0.0133(7) 0.0083(6) -0.0012(5) 0.0005(5) -0.0001(5)
C1 0.0115(6) 0.0139(7) 0.0123(6) 0.0010(5) 0.0002(5) 0.0007(5)
O1 0.0131(5) 0.0121(5) 0.0211(5) -0.0002(4) -0.0016(4) 0.0007(4)
O3 0.0231(5) 0.0198(6) 0.0129(5) 0.0034(4) -0.0054(4) -0.0078(4)
C7 0.0114(6) 0.0108(7) 0.0124(6) -0.0008(5) 0.0012(5) 0.0016(5)
O2 0.0102(5) 0.0144(5) 0.0213(5) -0.0027(4) -0.0009(4) 0.0003(4)
O4 0.0203(5) 0.0186(5) 0.0147(5) 0.0055(4) -0.0038(4) -0.0066(4)
N1 0.0127(6) 0.0125(6) 0.0101(5) -0.0005(4) -0.0013(4) 0.0006(4)
C3 0.0123(6) 0.0129(7) 0.0120(7) -0.0023(5) -0.0013(5) -0.0002(5)
C2 0.0129(6) 0.0116(7) 0.0124(6) 0.0017(5) -0.0015(5) -0.0004(5)
C6 0.0117(6) 0.0143(7) 0.0146(6) 0.0008(5) 0.0002(5) -0.0015(5)
C5 0.0103(6) 0.0143(7) 0.0152(6) -0.0004(5) 0.0002(5) -0.0007(5)

loop_
_atom_type_symbol
_atom_type_description
_atom_type_scat_dispersion_real
_atom_type_scat_dispersion_imag
_atom_type_scat_source
C C 0.0033 0.0016 'International Tables Vol C Tables 4.2.6.8 and 6.1.1.4'
H H 0.0000 0.0000 'International Tables Vol C Tables 4.2.6.8 and 6.1.1.4'
N N 0.0061 0.0033 'International Tables Vol C Tables 4.2.6.8 and 6.1.1.4'
O O 0.0106 0.0060 'International Tables Vol C Tables 4.2.6.8 and 6.1.1.4'

loop_
_geom_angle_atom_site_label_1
_geom_angle_atom_site_label_2
_geom_angle_atom_site_label_3
_geom_angle
_geom_angle_site_symmetry_1
_geom_angle_site_symmetry_3
C3 N2 C2 111.17(10) . .
C3 N2 H3 109.4 . .
C2 N2 H3 109.4 . .
C3 N2 H4 109.4 . .
C2 N2 H4 109.4 . .
H3 N2 H4 108.0 . .
O2 C4 O1 124.02(12) . .
O2 C4 C5 120.31(12) . .
O1 C4 C5 115.65(11) . .
N1 C1 C2 113.50(11) . .
N1 C1 H1 108.9 . .
C2 C1 H1 108.9 . .
N1 C1 H2 108.9 . .
C2 C1 H2 108.9 . .
H1 C1 H2 107.7 . .
O3 C7 O4 122.85(13) . .
O3 C7 C6 118.31(12) . .
O4 C7 C6 118.81(11) . .
C1 N1 H5 109.5 . .
C1 N1 H6 109.5 . .
H5 N1 H6 109.5 . .
C1 N1 H7 109.5 . .
H5 N1 H7 109.5 . .
H6 N1 H7 109.5 . .
N2 C3 C3 109.18(14) . 7
N2 C3 H8 109.8 . .
C3 C3 H8 109.8 7 .
N2 C3 H9 109.8 . .
C3 C3 H9 109.8 7 .
H8 C3 H9 108.3 . .
N2 C2 C1 112.70(11) . .
N2 C2 H10 109.1 . .
C1 C2 H10 109.1 . .
N2 C2 H11 109.1 . .
C1 C2 H11 109.1 . .
H10 C2 H11 107.8 . .
C7 C6 C5 110.37(11) . .
C7 C6 H12 109.6 . .
C5 C6 H12 109.6 . .
C7 C6 H13 109.6 . .
C5 C6 H13 109.6 . .
H12 C6 H13 108.1 . .
C4 C5 C6 116.30(11) . .
C4 C5 H14 108.2 . .
C6 C5 H14 108.2 . .
C4 C5 H15 108.2 . .
C6 C5 H15 108.2 . .
H14 C5 H15 107.4 . .

loop_
_geom_bond_atom_site_label_1
_geom_bond_atom_site_label_2
_geom_bond_distance
_geom_bond_site_symmetry_2
N2 C3 1.4947(16) .
N2 C2 1.5011(16) .
N2 H3 0.9000 .
N2 H4 0.9000 .
C4 O2 1.2631(16) .
C4 O1 1.2648(17) .
C4 C5 1.5280(19) .
C1 N1 1.4889(17) .
C1 C2 1.5242(18) .
C1 H1 0.9700 .
C1 H2 0.9700 .
O3 C7 1.2565(17) .
C7 O4 1.2681(17) .
C7 C6 1.5279(19) .
N1 H5 0.8900 .
N1 H6 0.8900 .
N1 H7 0.8900 .
C3 C3 1.527(3) 7
C3 H8 0.9700 .
C3 H9 0.9700 .
C2 H10 0.9700 .
C2 H11 0.9700 .
C6 C5 1.5333(19) .
C6 H12 0.9700 .
C6 H13 0.9700 .
C5 H14 0.9700 .
C5 H15 0.9700 .

loop_
_geom_torsion_atom_site_label_1
_geom_torsion_atom_site_label_2
_geom_torsion_atom_site_label_3
_geom_torsion_atom_site_label_4
_geom_torsion
_geom_torsion_site_symmetry_4
C2 N2 C3 C3 168.56(13) 7
C3 N2 C2 C1 172.37(11) .
N1 C1 C2 N2 -81.79(14) .
O3 C7 C6 C5 68.61(16) .
O4 C7 C6 C5 -109.51(14) .
O2 C4 C5 C6 -9.45(18) .
O1 C4 C5 C6 172.13(11) .
C7 C6 C5 C4 -178.97(11) .
